data_2015000
loop_
_publ_author_name
'Hu, Ning-Hai'
'Jia, Heng-Qing'
'Xu, Jing-Wei'
'Katsuyuki Aoki'

_publ_section_title
;
 Thiamine tetraphenylborate monohydrate: a two-dimensional
 hydrogen-bonded network with (4,4)-topology
;
_journal_issue 7
_journal_name_full 'Acta Crystallographica Section C'
_journal_page_first o457
_journal_page_last o459
_journal_paper_doi 10.1107/S0108270105015714
_journal_volume 61
_journal_year 2005
_chemical_formula_iupac 'C24 H20 B -, C12 H17 N4 O S +, H2 O'
_chemical_formula_moiety 'C24 H20 B -, C12 H17 N4 O S +, H2 O'
_chemical_formula_sum 'C36 H39 B N4 O2 S'
_chemical_formula_weight 602.58
_chemical_name_common 'thiamine tetraphenylborate monohydrate'
_chemical_name_systematic
;3-[(4-amino-2-methylpyrimidin-5-yl)methyl]-5-(2-hydroxyethyl)-4-methylthiazolium
tetraphenylborate
 monohydrate
;
_space_group_IT_number 14
_symmetry_cell_setting monoclinic
_symmetry_space_group_name_Hall '-P 2ybc'
_symmetry_space_group_name_H-M 'P 1 21/c 1'
_atom_sites_solution_hydrogens geom
_atom_sites_solution_primary direct
_atom_sites_solution_secondary difmap
_cell_angle_alpha 90.00
_cell_angle_beta 95.5230(10)
_cell_angle_gamma 90.00
_cell_formula_units_Z 4
_cell_length_a 14.6464(6)
_cell_length_b 10.6667(4)
_cell_length_c 20.4459(8)
_cell_measurement_reflns_used 5012
_cell_measurement_temperature 187.0(10)
_cell_measurement_theta_max 26.01
_cell_measurement_theta_min 2.37
_cell_volume 3179.4(2)
_computing_cell_refinement SMART
_computing_data_collection 'SMART (Bruker, 1998)'
_computing_data_reduction 'SAINT (Bruker, 2003)'
_computing_molecular_graphics 'SHELXTL (Bruker, 1997)'
_computing_publication_material SHELXTL
_computing_structure_refinement 'SHELXL97 (Sheldrick, 1997)'
_computing_structure_solution 'SHELXS97 (Sheldrick, 1997)'
_diffrn_ambient_temperature 187.0(10)
_diffrn_measured_fraction_theta_full 0.996
_diffrn_measured_fraction_theta_max 0.996
_diffrn_measurement_device_type 'Bruker SMART APEX CCD'
_diffrn_measurement_method '\f and \w'
_diffrn_radiation_monochromator graphite
_diffrn_radiation_source 'fine-focus sealed tube'
_diffrn_radiation_type MoK\a
_diffrn_radiation_wavelength 0.71073
_diffrn_reflns_av_R_equivalents 0.0259
_diffrn_reflns_av_sigmaI/netI 0.0314
_diffrn_reflns_limit_h_max 18
_diffrn_reflns_limit_h_min -17
_diffrn_reflns_limit_k_max 13
_diffrn_reflns_limit_k_min -13
_diffrn_reflns_limit_l_max 25
_diffrn_reflns_limit_l_min -19
_diffrn_reflns_number 17468
_diffrn_reflns_theta_full 26.03
_diffrn_reflns_theta_max 26.03
_diffrn_reflns_theta_min 1.40
_diffrn_standards_decay_% 0
_exptl_absorpt_coefficient_mu 0.141
_exptl_absorpt_correction_T_max 0.9860
_exptl_absorpt_correction_T_min 0.9616
_exptl_absorpt_correction_type multi-scan
_exptl_absorpt_process_details '(SAINT; Bruker, 2003)'
_exptl_crystal_colour colourless
_exptl_crystal_density_diffrn 1.259
_exptl_crystal_density_method 'not measured'
_exptl_crystal_description tablet
_exptl_crystal_F_000 1280
_exptl_crystal_size_max 0.30
_exptl_crystal_size_mid 0.24
_exptl_crystal_size_min 0.12
_refine_diff_density_max 0.344
_refine_diff_density_min -0.274
_refine_ls_extinction_method none
_refine_ls_goodness_of_fit_ref 1.017
_refine_ls_hydrogen_treatment constr
_refine_ls_matrix_type full
_refine_ls_number_parameters 399
_refine_ls_number_reflns 6251
_refine_ls_number_restraints 0
_refine_ls_restrained_S_all 1.017
_refine_ls_R_factor_all 0.0615
_refine_ls_R_factor_gt 0.0476
_refine_ls_shift/su_max 0.004
_refine_ls_shift/su_mean 0.000
_refine_ls_structure_factor_coef Fsqd
_refine_ls_weighting_details 'w=1/[\s^2^(Fo^2^)+(0.061P)^2^+1.2737P] where P=(Fo^2^+2Fc^2^)/3'
_refine_ls_weighting_scheme calc
_refine_ls_wR_factor_gt 0.1142
_refine_ls_wR_factor_ref 0.1230
_reflns_number_gt 5011
_reflns_number_total 6251
_reflns_threshold_expression I>2\s(I)
_cod_data_source_file gd1390.cif
_cod_data_source_block I
_cod_depositor_comments
;
The following automatic conversions were performed:
'_symmetry_cell_setting' value 'Monoclinic' changed to 'monoclinic'
according to '/home/saulius/struct/CIF-dictionaries/cif_core.dic'
dictionary named 'cif_core.dic' version 2.4.1 from 2010-06-29.

Automatic conversion script
Id: cif_fix_enum 1527 2010-12-29 10:47:43Z saulius 

The following automatic conversions were performed:

'_symmetry_cell_setting' value 'Monoclinic' changed to 'monoclinic'
according to /home/saulius/struct/CIF-dictionaries/cif_core.dic
dictionary named 'cif_core.dic' version 2.4.1 from 2010-06-29.

Automatic conversion script
Id: cif_fix_values 1715 2011-07-08 13:25:40Z adriana 
;
_cod_original_sg_symbol_H-M 'P 21/c'
_cod_database_code 2015000
_cod_database_fobs_code 2015000

loop_
_symmetry_equiv_pos_as_xyz
'x, y, z'
'-x, y+1/2, -z+1/2'
'-x, -y, -z'
'x, -y-1/2, z-1/2'

loop_
_atom_site_label
_atom_site_fract_x
_atom_site_fract_y
_atom_site_fract_z
_atom_site_U_iso_or_equiv
_atom_site_adp_type
_atom_site_calc_flag
_atom_site_refinement_flags
_atom_site_occupancy
_atom_site_disorder_assembly
_atom_site_disorder_group
_atom_site_type_symbol
S1 0.29451(3) -0.03968(5) 0.46066(2) 0.03145(14) Uani d . 1 . . S
N1 0.22862(10) 0.17438(14) 0.46865(7) 0.0249(3) Uani d . 1 . . N
N2 0.32011(11) 0.42606(15) 0.65068(8) 0.0332(4) Uani d . 1 . . N
N3 0.42585(11) 0.46379(15) 0.57161(7) 0.0310(4) Uani d . 1 . . N
N4 0.40371(11) 0.38414(16) 0.46710(7) 0.0333(4) Uani d . 1 . . N
H4A 0.4582 0.4134 0.4604 0.033 Uiso calc R 1 . . H
H4B 0.3707 0.3439 0.4355 0.033 Uiso calc R 1 . . H
O1 0.26526(11) 0.08000(13) 0.27484(6) 0.0415(4) Uani d . 1 . . O
H1 0.2851 0.0862 0.2353 0.042 Uiso d . 1 . . H
O2 0.31515(11) 0.29804(14) 0.34436(7) 0.0445(4) Uani d . 1 . . O
H2A 0.3027 0.2311 0.3214 0.044 Uiso d . 1 . . H
H2B 0.3051 0.3636 0.3183 0.044 Uiso d . 1 . . H
C1 0.28942(12) 0.09837(17) 0.49929(9) 0.0279(4) Uani d . 1 . . C
H1A 0.3261 0.1193 0.5387 0.028 Uiso calc R 1 . . H
C2 0.18078(12) 0.12337(17) 0.41241(9) 0.0268(4) Uani d . 1 . . C
C3 0.21091(12) 0.00691(17) 0.40012(9) 0.0272(4) Uani d . 1 . . C
C4 0.10609(14) 0.1953(2) 0.37483(10) 0.0373(5) Uani d . 1 . . C
H4C 0.0776 0.1432 0.3390 0.037 Uiso calc R 1 . . H
H4D 0.1317 0.2711 0.3566 0.037 Uiso calc R 1 . . H
H4E 0.0599 0.2189 0.4042 0.037 Uiso calc R 1 . . H
C5 0.19123(13) -0.07100(18) 0.33918(9) 0.0316(4) Uani d . 1 . . C
H5A 0.1304 -0.0483 0.3170 0.032 Uiso calc R 1 . . H
H5B 0.1899 -0.1608 0.3512 0.032 Uiso calc R 1 . . H
C6 0.26470(14) -0.04902(17) 0.29274(9) 0.0320(4) Uani d . 1 . . C
H6A 0.3255 -0.0731 0.3145 0.032 Uiso calc R 1 . . H
H6B 0.2520 -0.1014 0.2529 0.032 Uiso calc R 1 . . H
C7 0.21286(13) 0.30585(17) 0.48943(9) 0.0292(4) Uani d . 1 . . C
H7A 0.1524 0.3104 0.5071 0.029 Uiso calc R 1 . . H
H7B 0.2103 0.3606 0.4502 0.029 Uiso calc R 1 . . H
C8 0.39803(13) 0.47419(18) 0.63163(9) 0.0318(4) Uani d . 1 . . C
C9 0.37099(13) 0.40084(17) 0.52538(9) 0.0275(4) Uani d . 1 . . C
C10 0.28416(12) 0.35582(16) 0.54005(9) 0.0269(4) Uani d . 1 . . C
C11 0.26413(13) 0.37049(18) 0.60373(9) 0.0315(4) Uani d . 1 . . C
H11 0.2071 0.3393 0.6153 0.031 Uiso calc R 1 . . H
C12 0.45790(15) 0.5448(2) 0.68217(10) 0.0423(5) Uani d . 1 . . C
H12A 0.4254 0.6194 0.6955 0.042 Uiso calc R 1 . . H
H12B 0.5144 0.5702 0.6637 0.042 Uiso calc R 1 . . H
H12C 0.4733 0.4910 0.7205 0.042 Uiso calc R 1 . . H
B 0.21305(14) 0.57783(19) 0.18076(10) 0.0265(4) Uani d . 1 . . B
C13 0.23119(12) 0.58899(16) 0.26148(9) 0.0269(4) Uani d . 1 . . C
C14 0.16434(14) 0.56452(17) 0.30437(9) 0.0323(4) Uani d . 1 . . C
H14 0.1049 0.5397 0.2863 0.032 Uiso calc R 1 . . H
C15 0.18122(15) 0.57506(18) 0.37231(10) 0.0369(5) Uani d . 1 . . C
H15 0.1340 0.5558 0.3994 0.037 Uiso calc R 1 . . H
C16 0.26602(15) 0.61321(19) 0.40064(10) 0.0392(5) Uani d . 1 . . C
H16 0.2777 0.6206 0.4470 0.039 Uiso calc R 1 . . H
C17 0.33357(15) 0.64046(19) 0.36008(10) 0.0381(5) Uani d . 1 . . C
H17 0.3922 0.6678 0.3786 0.038 Uiso calc R 1 . . H
C18 0.31616(13) 0.62805(18) 0.29234(9) 0.0317(4) Uani d . 1 . . C
H18 0.3640 0.6469 0.2657 0.032 Uiso calc R 1 . . H
C19 0.13886(12) 0.46577(17) 0.15669(9) 0.0275(4) Uani d . 1 . . C
C20 0.12048(13) 0.36083(18) 0.19427(10) 0.0344(4) Uani d . 1 . . C
H20 0.1512 0.3528 0.2372 0.034 Uiso calc R 1 . . H
C21 0.05888(15) 0.2676(2) 0.17128(12) 0.0443(5) Uani d . 1 . . C
H21 0.0474 0.1987 0.1988 0.044 Uiso calc R 1 . . H
C22 0.01474(14) 0.2749(2) 0.10896(13) 0.0479(6) Uani d . 1 . . C
H22 -0.0278 0.2119 0.0933 0.048 Uiso calc R 1 . . H
C23 0.03284(15) 0.3744(2) 0.06949(12) 0.0461(6) Uani d . 1 . . C
H23 0.0039 0.3795 0.0260 0.046 Uiso calc R 1 . . H
C24 0.09336(14) 0.46749(19) 0.09320(10) 0.0368(5) Uani d . 1 . . C
H24 0.1045 0.5356 0.0651 0.037 Uiso calc R 1 . . H
C25 0.31209(12) 0.53770(18) 0.15468(9) 0.0281(4) Uani d . 1 . . C
C26 0.34524(13) 0.41625(19) 0.16709(9) 0.0314(4) Uani d . 1 . . C
H26 0.3084 0.3592 0.1887 0.031 Uiso calc R 1 . . H
C27 0.42946(14) 0.3748(2) 0.14944(10) 0.0395(5) Uani d . 1 . . C
H27 0.4495 0.2917 0.1596 0.039 Uiso calc R 1 . . H
C28 0.48353(14) 0.4547(3) 0.11717(11) 0.0490(6) Uani d . 1 . . C
H28 0.5401 0.4262 0.1034 0.049 Uiso calc R 1 . . H
C29 0.45531(15) 0.5757(3) 0.10489(12) 0.0529(6) Uani d . 1 . . C
H29 0.4931 0.6316 0.0834 0.053 Uiso calc R 1 . . H
C30 0.37072(14) 0.6173(2) 0.12388(10) 0.0396(5) Uani d . 1 . . C
H30 0.3528 0.7019 0.1156 0.040 Uiso calc R 1 . . H
C31 0.16942(12) 0.71057(17) 0.15058(9) 0.0272(4) Uani d . 1 . . C
C32 0.11504(12) 0.78701(18) 0.18651(9) 0.0305(4) Uani d . 1 . . C
H32 0.1075 0.7645 0.2306 0.031 Uiso calc R 1 . . H
C33 0.07152(13) 0.89418(19) 0.16092(11) 0.0383(5) Uani d . 1 . . C
H33 0.0362 0.9436 0.1878 0.038 Uiso calc R 1 . . H
C34 0.07905(15) 0.92939(19) 0.09708(11) 0.0412(5) Uani d . 1 . . C
H34 0.0488 1.0023 0.0793 0.041 Uiso calc R 1 . . H
C35 0.13144(16) 0.8567(2) 0.05939(11) 0.0422(5) Uani d . 1 . . C
H35 0.1373 0.8792 0.0150 0.042 Uiso calc R 1 . . H
C36 0.17565(15) 0.75087(19) 0.08582(10) 0.0369(5) Uani d . 1 . . C
H36 0.2120 0.7033 0.0588 0.037 Uiso calc R 1 . . H

loop_
_atom_site_aniso_label
_atom_site_aniso_U_11
_atom_site_aniso_U_22
_atom_site_aniso_U_33
_atom_site_aniso_U_12
_atom_site_aniso_U_13
_atom_site_aniso_U_23
S1 0.0368(3) 0.0313(3) 0.0259(3) 0.0061(2) 0.00114(19) 0.00246(19)
N1 0.0238(8) 0.0280(8) 0.0229(8) -0.0004(6) 0.0031(6) 0.0024(6)
N2 0.0375(9) 0.0383(9) 0.0246(8) 0.0012(7) 0.0072(7) -0.0010(7)
N3 0.0317(8) 0.0363(9) 0.0251(8) -0.0020(7) 0.0025(6) -0.0020(7)
N4 0.0319(9) 0.0438(10) 0.0247(8) -0.0076(7) 0.0053(7) -0.0046(7)
O1 0.0673(10) 0.0334(8) 0.0261(7) -0.0092(7) 0.0162(7) -0.0018(6)
O2 0.0633(10) 0.0375(8) 0.0314(8) -0.0088(7) -0.0022(7) -0.0013(6)
C1 0.0290(10) 0.0323(10) 0.0222(9) 0.0012(8) 0.0005(7) 0.0026(8)
C2 0.0252(9) 0.0329(10) 0.0224(9) -0.0038(8) 0.0021(7) 0.0031(7)
C3 0.0274(9) 0.0305(10) 0.0237(9) -0.0039(8) 0.0029(7) 0.0047(8)
C4 0.0330(11) 0.0405(12) 0.0366(11) 0.0025(9) -0.0062(9) -0.0001(9)
C5 0.0371(11) 0.0306(10) 0.0265(10) -0.0049(8) 0.0006(8) -0.0016(8)
C6 0.0376(11) 0.0314(10) 0.0269(10) -0.0035(8) 0.0020(8) -0.0038(8)
C7 0.0289(10) 0.0283(9) 0.0305(10) 0.0023(8) 0.0026(8) 0.0005(8)
C8 0.0359(11) 0.0335(10) 0.0261(10) 0.0041(8) 0.0035(8) -0.0012(8)
C9 0.0312(10) 0.0270(9) 0.0242(9) 0.0017(8) 0.0025(7) 0.0017(7)
C10 0.0288(9) 0.0247(9) 0.0273(10) 0.0022(7) 0.0033(7) 0.0003(7)
C11 0.0318(10) 0.0324(10) 0.0310(10) 0.0007(8) 0.0070(8) 0.0018(8)
C12 0.0427(12) 0.0535(14) 0.0303(11) -0.0042(10) 0.0016(9) -0.0094(10)
B 0.0274(10) 0.0274(10) 0.0252(10) -0.0017(8) 0.0050(8) -0.0030(8)
C13 0.0321(10) 0.0224(9) 0.0264(10) 0.0020(7) 0.0044(8) -0.0002(7)
C14 0.0349(10) 0.0292(10) 0.0337(11) 0.0030(8) 0.0085(8) -0.0011(8)
C15 0.0514(13) 0.0293(10) 0.0324(11) 0.0086(9) 0.0169(9) 0.0045(8)
C16 0.0554(14) 0.0370(11) 0.0255(10) 0.0118(10) 0.0051(9) 0.0010(9)
C17 0.0410(12) 0.0389(11) 0.0330(11) 0.0049(9) -0.0039(9) -0.0036(9)
C18 0.0337(10) 0.0321(10) 0.0296(10) 0.0006(8) 0.0047(8) -0.0008(8)
C19 0.0240(9) 0.0264(9) 0.0327(10) 0.0026(7) 0.0056(7) -0.0047(8)
C20 0.0337(11) 0.0313(10) 0.0392(11) -0.0019(8) 0.0085(9) -0.0029(9)
C21 0.0415(12) 0.0314(11) 0.0628(15) -0.0079(9) 0.0202(11) -0.0050(10)
C22 0.0291(11) 0.0364(12) 0.0781(18) -0.0066(9) 0.0040(11) -0.0206(12)
C23 0.0375(12) 0.0428(13) 0.0547(14) 0.0026(10) -0.0116(10) -0.0135(11)
C24 0.0376(11) 0.0315(10) 0.0400(12) 0.0005(8) -0.0027(9) -0.0029(9)
C25 0.0269(9) 0.0362(10) 0.0210(9) -0.0051(8) 0.0013(7) -0.0082(8)
C26 0.0286(10) 0.0408(11) 0.0245(9) -0.0011(8) 0.0017(7) -0.0059(8)
C27 0.0314(11) 0.0530(13) 0.0329(11) 0.0076(10) -0.0022(9) -0.0090(10)
C28 0.0254(11) 0.0765(18) 0.0454(13) 0.0046(11) 0.0055(9) -0.0097(12)
C29 0.0340(12) 0.0760(18) 0.0501(14) -0.0190(12) 0.0115(10) -0.0013(13)
C30 0.0366(11) 0.0443(12) 0.0386(12) -0.0112(9) 0.0065(9) -0.0037(10)
C31 0.0280(9) 0.0251(9) 0.0285(10) -0.0047(7) 0.0028(7) -0.0051(8)
C32 0.0282(10) 0.0333(10) 0.0298(10) -0.0030(8) 0.0010(8) -0.0059(8)
C33 0.0306(11) 0.0344(11) 0.0501(13) 0.0020(9) 0.0044(9) -0.0089(10)
C34 0.0406(12) 0.0270(10) 0.0549(14) 0.0006(9) -0.0018(10) 0.0054(10)
C35 0.0548(14) 0.0371(11) 0.0349(12) -0.0036(10) 0.0048(10) 0.0089(9)
C36 0.0472(12) 0.0315(10) 0.0332(11) 0.0021(9) 0.0100(9) -0.0019(9)

loop_
_atom_type_symbol
_atom_type_description
_atom_type_scat_dispersion_real
_atom_type_scat_dispersion_imag
_atom_type_scat_source
C C 0.0033 0.0016 'International Tables Vol C Tables 4.2.6.8 and 6.1.1.4'
H H 0.0000 0.0000 'International Tables Vol C Tables 4.2.6.8 and 6.1.1.4'
B B 0.0013 0.0007 'International Tables Vol C Tables 4.2.6.8 and 6.1.1.4'
N N 0.0061 0.0033 'International Tables Vol C Tables 4.2.6.8 and 6.1.1.4'
O O 0.0106 0.0060 'International Tables Vol C Tables 4.2.6.8 and 6.1.1.4'
S S 0.1246 0.1234 'International Tables Vol C Tables 4.2.6.8 and 6.1.1.4'

loop_
_geom_angle_atom_site_label_1
_geom_angle_atom_site_label_2
_geom_angle_atom_site_label_3
_geom_angle
C1 S1 C3 91.40(9)
C1 N1 C2 114.46(15)
C1 N1 C7 124.04(15)
C2 N1 C7 121.47(15)
C11 N2 C8 116.10(16)
C8 N3 C9 117.94(16)
C9 N4 H4A 120
C9 N4 H4B 120
H4A N4 H4B 120
C6 O1 H1 108
H2A O2 H2B 108
N1 C1 S1 112.04(14)
N1 C1 H1A 124
S1 C1 H1A 124
C3 C2 N1 111.37(16)
C3 C2 C4 127.99(17)
N1 C2 C4 120.63(16)
C2 C3 C5 128.56(17)
C2 C3 S1 110.67(14)
C5 C3 S1 120.07(14)
C2 C4 H4C 109
C2 C4 H4D 109
H4C C4 H4D 109
C2 C4 H4E 109
H4C C4 H4E 109
H4D C4 H4E 109
C3 C5 C6 109.99(15)
C3 C5 H5A 110
C6 C5 H5A 110
C3 C5 H5B 110
C6 C5 H5B 110
H5A C5 H5B 108
O1 C6 C5 109.36(15)
O1 C6 H6A 110
C5 C6 H6A 110
O1 C6 H6B 110
C5 C6 H6B 110
H6A C6 H6B 108
N1 C7 C10 114.57(15)
N1 C7 H7A 109
C10 C7 H7A 109
N1 C7 H7B 109
C10 C7 H7B 109
H7A C7 H7B 108
N3 C8 N2 125.33(18)
N3 C8 C12 117.87(18)
N2 C8 C12 116.80(17)
N4 C9 N3 116.55(17)
N4 C9 C10 123.26(17)
N3 C9 C10 120.19(16)
C11 C10 C9 116.13(17)
C11 C10 C7 119.92(17)
C9 C10 C7 123.70(16)
N2 C11 C10 124.00(18)
N2 C11 H11 118
C10 C11 H11 118
C8 C12 H12A 109
C8 C12 H12B 109
H12A C12 H12B 109
C8 C12 H12C 109
H12A C12 H12C 109
H12B C12 H12C 109
C31 B C25 115.03(15)
C31 B C13 109.36(14)
C25 B C13 106.27(15)
C31 B C19 106.78(15)
C25 B C19 106.77(14)
C13 B C19 112.75(15)
C14 C13 C18 114.65(17)
C14 C13 B 123.91(16)
C18 C13 B 121.43(16)
C15 C14 C13 122.84(19)
C15 C14 H14 119
C13 C14 H14 119
C16 C15 C14 120.59(19)
C16 C15 H15 120
C14 C15 H15 120
C15 C16 C17 118.52(19)
C15 C16 H16 121
C17 C16 H16 121
C16 C17 C18 120.30(19)
C16 C17 H17 120
C18 C17 H17 120
C17 C18 C13 123.09(18)
C17 C18 H18 118
C13 C18 H18 118
C20 C19 C24 114.83(18)
C20 C19 B 124.70(17)
C24 C19 B 120.36(17)
C21 C20 C19 122.6(2)
C21 C20 H20 119
C19 C20 H20 119
C22 C21 C20 120.2(2)
C22 C21 H21 120
C20 C21 H21 120
C23 C22 C21 119.2(2)
C23 C22 H22 120
C21 C22 H22 120
C22 C23 C24 120.0(2)
C22 C23 H23 120
C24 C23 H23 120
C23 C24 C19 123.1(2)
C23 C24 H24 118
C19 C24 H24 118
C26 C25 C30 115.26(18)
C26 C25 B 118.86(16)
C30 C25 B 125.77(18)
C27 C26 C25 123.29(19)
C27 C26 H26 118
C25 C26 H26 118
C28 C27 C26 119.6(2)
C28 C27 H27 120
C26 C27 H27 120
C29 C28 C27 119.6(2)
C29 C28 H28 120
C27 C28 H28 120
C28 C29 C30 120.4(2)
C28 C29 H29 120
C30 C29 H29 120
C25 C30 C29 121.8(2)
C25 C30 H30 119
C29 C30 H30 119
C32 C31 C36 114.17(17)
C32 C31 B 121.64(16)
C36 C31 B 123.93(16)
C33 C32 C31 123.20(19)
C33 C32 H32 118
C31 C32 H32 118
C34 C33 C32 120.55(19)
C34 C33 H33 120
C32 C33 H33 120
C33 C34 C35 118.54(19)
C33 C34 H34 121
C35 C34 H34 121
C34 C35 C36 120.3(2)
C34 C35 H35 120
C36 C35 H35 120
C35 C36 C31 123.19(19)
C35 C36 H36 118
C31 C36 H36 118

loop_
_geom_bond_atom_site_label_1
_geom_bond_atom_site_label_2
_geom_bond_site_symmetry_2
_geom_bond_distance
_geom_bond_publ_flag
S1 C1 . 1.6760(19) ?
S1 C3 . 1.7282(18) ?
N1 C1 . 1.317(2) ?
N1 C2 . 1.398(2) ?
N1 C7 . 1.490(2) ?
N2 C11 . 1.339(2) ?
N2 C8 . 1.343(2) ?
N3 C8 . 1.334(2) ?
N3 C9 . 1.358(2) ?
N4 C9 . 1.338(2) ?
N4 H4A . 0.88 ?
N4 H4B . 0.88 ?
O1 C6 . 1.424(2) ?
O1 H1 . 0.89 ?
O2 H2A . 0.86 ?
O2 H2B . 0.88 ?
C1 H1A . 0.95 ?
C2 C3 . 1.350(3) ?
C2 C4 . 1.488(3) ?
C3 C5 . 1.502(3) ?
C4 H4C . 0.98 ?
C4 H4D . 0.98 ?
C4 H4E . 0.98 ?
C5 C6 . 1.520(3) ?
C5 H5A . 0.99 ?
C5 H5B . 0.99 ?
C6 H6A . 0.99 ?
C6 H6B . 0.99 ?
C7 C10 . 1.496(3) ?
C7 H7A . 0.99 ?
C7 H7B . 0.99 ?
C8 C12 . 1.493(3) ?
C9 C10 . 1.418(3) ?
C10 C11 . 1.371(3) ?
C11 H11 . 0.95 ?
C12 H12A . 0.98 ?
C12 H12B . 0.98 ?
C12 H12C . 0.98 ?
B C31 . 1.649(3) ?
B C25 . 1.649(3) ?
B C13 . 1.651(3) ?
B C19 . 1.658(3) ?
C13 C14 . 1.400(3) ?
C13 C18 . 1.403(3) ?
C14 C15 . 1.392(3) ?
C14 H14 . 0.95 ?
C15 C16 . 1.380(3) ?
C15 H15 . 0.95 ?
C16 C17 . 1.382(3) ?
C16 H16 . 0.95 ?
C17 C18 . 1.390(3) ?
C17 H17 . 0.95 ?
C18 H18 . 0.95 ?
C19 C20 . 1.399(3) ?
C19 C24 . 1.401(3) ?
C20 C21 . 1.394(3) ?
C20 H20 . 0.95 ?
C21 C22 . 1.374(3) ?
C21 H21 . 0.95 ?
C22 C23 . 1.375(3) ?
C22 H22 . 0.95 ?
C23 C24 . 1.387(3) ?
C23 H23 . 0.95 ?
C24 H24 . 0.95 ?
C25 C26 . 1.398(3) ?
C25 C30 . 1.400(3) ?
C26 C27 . 1.390(3) ?
C26 H26 . 0.95 ?
C27 C28 . 1.375(3) ?
C27 H27 . 0.95 ?
C28 C29 . 1.371(4) ?
C28 H28 . 0.95 ?
C29 C30 . 1.406(3) ?
C29 H29 . 0.95 ?
C30 H30 . 0.95 ?
C31 C32 . 1.397(3) ?
C31 C36 . 1.403(3) ?
C32 C33 . 1.387(3) ?
C32 H32 . 0.95 ?
C33 C34 . 1.373(3) ?
C33 H33 . 0.95 ?
C34 C35 . 1.378(3) ?
C34 H34 . 0.95 ?
C35 C36 . 1.385(3) ?
C35 H35 . 0.95 ?
C36 H36 . 0.95 ?

loop_
_geom_hbond_atom_site_label_D
_geom_hbond_atom_site_label_H
_geom_hbond_atom_site_label_A
_geom_hbond_site_symmetry_A
_geom_hbond_distance_DH
_geom_hbond_distance_HA
_geom_hbond_distance_DA
_geom_hbond_angle_DHA
_geom_hbond_publ_flag
N4 H4A N3 3_666 0.88 2.29 3.142(2) 163 y
N4 H4B O2 . 0.88 2.02 2.863(2) 160 y
O1 H1 N2 4_565 0.89 1.86 2.736(2) 171 y
O2 H2A O1 . 0.86 1.92 2.786(2) 175 y
O2 H2B Cg1 . 0.88 2.69 3.385(2) 136 y
C1 H1A Cg2 4_555 0.95 2.50 3.252(2) 137 y

loop_
_geom_torsion_atom_site_label_1
_geom_torsion_atom_site_label_2
_geom_torsion_atom_site_label_3
_geom_torsion_atom_site_label_4
_geom_torsion
C2 N1 C1 S1 1.42(19)
C7 N1 C1 S1 -176.39(13)
C3 S1 C1 N1 0.11(14)
C1 N1 C2 C3 -2.7(2)
C7 N1 C2 C3 175.18(15)
C1 N1 C2 C4 176.40(17)
C7 N1 C2 C4 -5.7(2)
N1 C2 C3 C5 -167.66(17)
C4 C2 C3 C5 13.3(3)
N1 C2 C3 S1 2.66(19)
C4 C2 C3 S1 -176.35(16)
C1 S1 C3 C2 -1.64(14)
C1 S1 C3 C5 169.62(15)
C2 C3 C5 C6 91.9(2)
S1 C3 C5 C6 -77.58(19)
C3 C5 C6 O1 -60.2(2)
C1 N1 C7 C10 11.9(2)
C2 N1 C7 C10 -165.79(15)
C9 N3 C8 N2 0.8(3)
C9 N3 C8 C12 -179.27(18)
C11 N2 C8 N3 -4.5(3)
C11 N2 C8 C12 175.58(18)
C8 N3 C9 N4 -175.34(17)
C8 N3 C9 C10 4.3(3)
N4 C9 C10 C11 174.26(18)
N3 C9 C10 C11 -5.3(3)
N4 C9 C10 C7 -11.5(3)
N3 C9 C10 C7 168.93(17)
N1 C7 C10 C11 -106.53(19)
N1 C7 C10 C9 79.4(2)
C8 N2 C11 C10 3.1(3)
C9 C10 C11 N2 1.5(3)
C7 C10 C11 N2 -172.97(17)

loop_
_cod_related_entry_id
_cod_related_entry_database
_cod_related_entry_code
1 ChemSpider 21133798
